data_4330942
loop_
_publ_author_name
'William T. Eckenhoff'
'Ashley B. Biernesser'
'Tomislav Pintauer'

_publ_section_title
;
 Kinetic and Mechanistic Aspects of Atom Transfer Radical Addition (ATRA)
 Catalyzed by Copper Complexes with Tris(2-pyridylmethyl)amine
;
_journal_name_full 'Inorganic Chemistry'
_journal_page_first 11917
_journal_page_last 11929
_journal_paper_doi 10.1021/ic3018198
_journal_volume 51
_journal_year 2012
_chemical_formula_moiety 'C24 H20 B, C19 H18 Cu N5 S'
_chemical_formula_sum 'C43 H38 B Cu N5 S'
_chemical_formula_weight 731.19
_chemical_name_common '[Cu(TPMA)NCS][BPh4]'
_chemical_name_systematic
; 
 ? 
;
_space_group_IT_number 15
_symmetry_cell_setting monoclinic
_symmetry_space_group_name_Hall '-C 2yc'
_symmetry_space_group_name_H-M 'C 1 2/c 1'
_atom_sites_solution_hydrogens geom
_atom_sites_solution_primary direct
_atom_sites_solution_secondary difmap
_audit_creation_method SHELXL-97
_cell_angle_alpha 90.00
_cell_angle_beta 92.8990(10)
_cell_angle_gamma 90.00
_cell_formula_units_Z 8
_cell_length_a 18.5914(2)
_cell_length_b 11.56240(10)
_cell_length_c 33.6873(3)
_cell_measurement_reflns_used 9929
_cell_measurement_temperature 150(2)
_cell_measurement_theta_max 31.0345
_cell_measurement_theta_min 2.3745
_cell_volume 7232.20(12)
_computing_cell_refinement 'SAINT (Bruker, 1998)'
_computing_data_collection 'SMART (Bruker, 1998)'
_computing_data_reduction SAINT
_computing_molecular_graphics 'SHELXTL (Sheldrick, 2000)'
_computing_publication_material 'ORTEP-3 for Windows (Faruggia, 1997)'
_computing_structure_refinement 'SHELXL-97 (Sheldrick, 2008)'
_computing_structure_solution 'SHELXS-97 (Sheldrick, 2008)'
_diffrn_ambient_temperature 150(2)
_diffrn_measured_fraction_theta_full 0.998
_diffrn_measured_fraction_theta_max 0.998
_diffrn_measurement_device_type 'Bruker Smart ApexII'
_diffrn_measurement_method '\f and \w scans'
_diffrn_radiation_monochromator graphite
_diffrn_radiation_source 'fine-focus sealed tube'
_diffrn_radiation_type MoK\a
_diffrn_radiation_wavelength 0.71073
_diffrn_reflns_av_R_equivalents 0.0242
_diffrn_reflns_av_sigmaI/netI 0.0189
_diffrn_reflns_limit_h_max 27
_diffrn_reflns_limit_h_min -27
_diffrn_reflns_limit_k_max 16
_diffrn_reflns_limit_k_min -16
_diffrn_reflns_limit_l_max 49
_diffrn_reflns_limit_l_min -49
_diffrn_reflns_number 63928
_diffrn_reflns_theta_full 31.40
_diffrn_reflns_theta_max 31.40
_diffrn_reflns_theta_min 1.21
_exptl_absorpt_coefficient_mu 0.701
_exptl_absorpt_correction_T_max 0.8813
_exptl_absorpt_correction_T_min 0.7195
_exptl_absorpt_correction_type multi-scan
_exptl_absorpt_process_details 'SADABS (Sheldrick, 2002)'
_exptl_crystal_colour green
_exptl_crystal_density_diffrn 1.343
_exptl_crystal_description rhomboid
_exptl_crystal_F_000 3048
_exptl_crystal_size_max 0.50
_exptl_crystal_size_mid 0.24
_exptl_crystal_size_min 0.19
_refine_diff_density_max 0.497
_refine_diff_density_min -0.472
_refine_diff_density_rms 0.055
_refine_ls_extinction_method none
_refine_ls_goodness_of_fit_ref 1.026
_refine_ls_hydrogen_treatment constr
_refine_ls_matrix_type full
_refine_ls_number_parameters 460
_refine_ls_number_reflns 11885
_refine_ls_number_restraints 0
_refine_ls_restrained_S_all 1.026
_refine_ls_R_factor_all 0.0422
_refine_ls_R_factor_gt 0.0338
_refine_ls_shift/su_max 0.002
_refine_ls_shift/su_mean 0.000
_refine_ls_structure_factor_coef Fsqd
_refine_ls_weighting_details 'calc w=1/[\s^2^(Fo^2^)+(0.1000P)^2^+0.0000P] where P=(Fo^2^+2Fc^2^)/3'
_refine_ls_weighting_scheme calc
_refine_ls_wR_factor_gt 0.1218
_refine_ls_wR_factor_ref 0.1308
_reflns_number_gt 10153
_reflns_number_total 11885
_reflns_threshold_expression >2sigma(I)
_cod_data_source_file ic3018198_si_002_5.cif
_cod_data_source_block '[Cu(TPMA)NCS][BPh4]'
_cod_original_cell_volume 7232.19(12)
_cod_original_sg_symbol_H-M 'C 2/c'
_cod_database_code 4330942

loop_
_symmetry_equiv_pos_as_xyz
'x, y, z'
'-x, y, -z+1/2'
'x+1/2, y+1/2, z'
'-x+1/2, y+1/2, -z+1/2'
'-x, -y, -z'
'x, -y, z-1/2'
'-x+1/2, -y+1/2, -z'
'x+1/2, -y+1/2, z-1/2'

loop_
_atom_site_label
_atom_site_type_symbol
_atom_site_fract_x
_atom_site_fract_y
_atom_site_fract_z
_atom_site_U_iso_or_equiv
_atom_site_adp_type
_atom_site_occupancy
_atom_site_symmetry_multiplicity
_atom_site_calc_flag
_atom_site_refinement_flags
Cu1 Cu 0.274801(8) 0.430831(13) 0.140228(4) 0.02083(6) Uani 1 1 d .
S1 S 0.05858(2) 0.44761(4) 0.204487(13) 0.04197(11) Uani 1 1 d .
N4 N 0.32552(6) 0.56607(8) 0.17102(3) 0.0221(2) Uani 1 1 d .
N1 N 0.37545(6) 0.40989(9) 0.12149(3) 0.0223(2) Uani 1 1 d .
N3 N 0.25190(6) 0.44633(9) 0.08009(3) 0.0220(2) Uani 1 1 d .
N2 N 0.29781(6) 0.26973(9) 0.16522(3) 0.0224(2) Uani 1 1 d .
C2 C 0.36860(7) 0.24452(11) 0.16690(4) 0.0229(2) Uani 1 1 d .
C6 C 0.25149(7) 0.19399(11) 0.18015(4) 0.0250(2) Uani 1 1 d .
H6 H 0.2025 0.2110 0.1785 0.030 Uiso 1 1 calc R
C8 C 0.30597(7) 0.40958(11) 0.05794(4) 0.0247(2) Uani 1 1 d .
C14 C 0.38970(7) 0.59342(11) 0.15670(4) 0.0230(2) Uani 1 1 d .
C12 C 0.19266(7) 0.49081(11) 0.06182(4) 0.0253(2) Uani 1 1 d .
H12 H 0.1557 0.5171 0.0771 0.030 Uiso 1 1 calc R
C13 C 0.40753(7) 0.52784(11) 0.11989(4) 0.0254(2) Uani 1 1 d .
H13A H 0.3884 0.5684 0.0965 0.030 Uiso 1 1 calc R
H13B H 0.4594 0.5221 0.1183 0.030 Uiso 1 1 calc R
C7 C 0.36852(7) 0.35583(11) 0.08160(4) 0.0266(2) Uani 1 1 d .
H7A H 0.3607 0.2733 0.0842 0.032 Uiso 1 1 calc R
H7B H 0.4126 0.3673 0.0679 0.032 Uiso 1 1 calc R
C1 C 0.41691(7) 0.33552(11) 0.15028(4) 0.0255(2) Uani 1 1 d .
H1A H 0.4375 0.3827 0.1718 0.031 Uiso 1 1 calc R
H1B H 0.4560 0.2985 0.1372 0.031 Uiso 1 1 calc R
C18 C 0.30385(8) 0.62237(11) 0.20299(4) 0.0261(2) Uani 1 1 d .
H18 H 0.2596 0.6034 0.2129 0.031 Uiso 1 1 calc R
C15 C 0.43409(8) 0.67695(11) 0.17410(4) 0.0287(3) Uani 1 1 d .
H15 H 0.4783 0.6940 0.1638 0.034 Uiso 1 1 calc R
C5 C 0.27438(8) 0.09124(11) 0.19794(4) 0.0285(3) Uani 1 1 d .
H5 H 0.2415 0.0398 0.2080 0.034 Uiso 1 1 calc R
C4 C 0.34781(9) 0.06710(11) 0.20031(4) 0.0320(3) Uani 1 1 d .
H4 H 0.3648 -0.0003 0.2126 0.038 Uiso 1 1 calc R
C11 C 0.18476(9) 0.49886(12) 0.02052(4) 0.0322(3) Uani 1 1 d .
H11 H 0.1425 0.5278 0.0083 0.039 Uiso 1 1 calc R
C9 C 0.30249(9) 0.41785(13) 0.01699(4) 0.0336(3) Uani 1 1 d .
H9 H 0.3408 0.3935 0.0024 0.040 Uiso 1 1 calc R
C16 C 0.41130(8) 0.73481(12) 0.20728(4) 0.0324(3) Uani 1 1 d .
H16 H 0.4403 0.7912 0.2196 0.039 Uiso 1 1 calc R
C3 C 0.39517(8) 0.14379(11) 0.18434(4) 0.0294(3) Uani 1 1 d .
H3 H 0.4443 0.1281 0.1853 0.035 Uiso 1 1 calc R
C17 C 0.34510(8) 0.70790(12) 0.22186(4) 0.0313(3) Uani 1 1 d .
H17 H 0.3286 0.7464 0.2439 0.038 Uiso 1 1 calc R
C10 C 0.24071(10) 0.46311(14) -0.00193(4) 0.0366(3) Uani 1 1 d .
H10 H 0.2370 0.4693 -0.0295 0.044 Uiso 1 1 calc R
C19 C 0.12980(7) 0.44738(11) 0.17852(4) 0.0236(2) Uani 1 1 d .
C26 C 0.11881(7) 0.98931(9) 0.08176(3) 0.0185(2) Uani 1 1 d .
C32 C 0.22351(6) 0.83404(9) 0.09429(3) 0.0187(2) Uani 1 1 d .
C31 C 0.05606(7) 1.01498(10) 0.05869(3) 0.0209(2) Uani 1 1 d .
H31 H 0.0252 0.9547 0.0512 0.025 Uiso 1 1 calc R
C38 C 0.13030(6) 0.88226(10) 0.15120(3) 0.0180(2) Uani 1 1 d .
C20 C 0.08561(6) 0.75884(9) 0.08690(3) 0.0183(2) Uani 1 1 d .
C43 C 0.09271(7) 0.97460(11) 0.16747(3) 0.0215(2) Uani 1 1 d .
H43 H 0.0739 1.0316 0.1505 0.026 Uiso 1 1 calc R
C33 C 0.28113(7) 0.87811(11) 0.11821(4) 0.0263(2) Uani 1 1 d .
H33 H 0.2710 0.9179 0.1413 0.032 Uiso 1 1 calc R
C27 C 0.16336(8) 1.08463(10) 0.09099(4) 0.0255(3) Uani 1 1 d .
H27 H 0.2067 1.0719 0.1053 0.031 Uiso 1 1 calc R
C25 C 0.06591(7) 0.74459(11) 0.04632(3) 0.0231(2) Uani 1 1 d .
H25 H 0.0838 0.7966 0.0282 0.028 Uiso 1 1 calc R
C21 C 0.05782(7) 0.67388(10) 0.11192(3) 0.0215(2) Uani 1 1 d .
H21 H 0.0700 0.6776 0.1390 0.026 Uiso 1 1 calc R
C36 C 0.31479(8) 0.75691(12) 0.05143(4) 0.0295(3) Uani 1 1 d .
H36 H 0.3255 0.7147 0.0290 0.035 Uiso 1 1 calc R
C35 C 0.37005(8) 0.80427(12) 0.07539(5) 0.0315(3) Uani 1 1 d .
H35 H 0.4178 0.7954 0.0690 0.038 Uiso 1 1 calc R
C42 C 0.08234(8) 0.98473(13) 0.20811(4) 0.0291(3) Uani 1 1 d .
H42 H 0.0563 1.0468 0.2175 0.035 Uiso 1 1 calc R
C37 C 0.24341(7) 0.77217(10) 0.06077(3) 0.0232(2) Uani 1 1 d .
H37 H 0.2074 0.7400 0.0441 0.028 Uiso 1 1 calc R
C30 C 0.03775(7) 1.12740(11) 0.04645(4) 0.0265(2) Uani 1 1 d .
H30 H -0.0042 1.1403 0.0308 0.032 Uiso 1 1 calc R
C23 C -0.00621(9) 0.57617(11) 0.05781(5) 0.0324(3) Uani 1 1 d .
H23 H -0.0368 0.5176 0.0484 0.039 Uiso 1 1 calc R
C39 C 0.15868(8) 0.80147(11) 0.17898(4) 0.0267(3) Uani 1 1 d .
H39 H 0.1850 0.7393 0.1699 0.032 Uiso 1 1 calc R
C24 C 0.02074(8) 0.65599(11) 0.03196(4) 0.0301(3) Uani 1 1 d .
H24 H 0.0088 0.6507 0.0049 0.036 Uiso 1 1 calc R
C22 C 0.01294(8) 0.58440(11) 0.09800(4) 0.0283(3) Uani 1 1 d .
H22 H -0.0041 0.5303 0.1157 0.034 Uiso 1 1 calc R
C29 C 0.08195(9) 1.21928(11) 0.05752(4) 0.0323(3) Uani 1 1 d .
H29 H 0.0694 1.2945 0.0503 0.039 Uiso 1 1 calc R
C34 C 0.35284(7) 0.86485(12) 0.10895(5) 0.0309(3) Uani 1 1 d .
H34 H 0.3892 0.8969 0.1254 0.037 Uiso 1 1 calc R
C41 C 0.11055(9) 0.90300(15) 0.23419(4) 0.0355(3) Uani 1 1 d .
H41 H 0.1040 0.9094 0.2613 0.043 Uiso 1 1 calc R
C28 C 0.14563(9) 1.19695(11) 0.07972(4) 0.0326(3) Uani 1 1 d .
H28 H 0.1764 1.2575 0.0870 0.039 Uiso 1 1 calc R
C40 C 0.14891(9) 0.81102(14) 0.21948(4) 0.0354(3) Uani 1 1 d .
H40 H 0.1682 0.7553 0.2368 0.042 Uiso 1 1 calc R
B1 B 0.13885(7) 0.86416(10) 0.10305(3) 0.0171(2) Uani 1 1 d .
N5 N 0.18033(7) 0.44810(11) 0.15991(4) 0.0296(2) Uani 1 1 d .

loop_
_atom_site_aniso_label
_atom_site_aniso_U_11
_atom_site_aniso_U_22
_atom_site_aniso_U_33
_atom_site_aniso_U_23
_atom_site_aniso_U_13
_atom_site_aniso_U_12
Cu1 0.01607(9) 0.02377(9) 0.02321(9) 0.00001(5) 0.00650(6) 0.00158(5)
S1 0.02367(19) 0.0648(3) 0.0387(2) 0.01853(18) 0.01498(15) 0.00802(17)
N4 0.0215(5) 0.0227(5) 0.0224(5) 0.0008(3) 0.0025(4) 0.0029(4)
N1 0.0188(5) 0.0226(4) 0.0260(5) -0.0018(4) 0.0066(4) -0.0001(4)
N3 0.0223(5) 0.0206(4) 0.0236(5) -0.0002(3) 0.0062(4) -0.0008(4)
N2 0.0217(5) 0.0223(5) 0.0234(4) -0.0007(3) 0.0023(4) -0.0008(4)
C2 0.0221(6) 0.0220(5) 0.0248(5) -0.0036(4) 0.0021(4) 0.0021(4)
C6 0.0271(6) 0.0236(5) 0.0245(5) -0.0014(4) 0.0026(5) -0.0036(5)
C8 0.0248(6) 0.0247(5) 0.0252(5) -0.0033(4) 0.0081(5) -0.0038(5)
C14 0.0211(6) 0.0212(5) 0.0268(5) 0.0019(4) 0.0016(5) 0.0010(4)
C12 0.0267(6) 0.0238(5) 0.0255(5) 0.0006(4) 0.0033(5) 0.0001(5)
C13 0.0219(6) 0.0257(6) 0.0293(6) -0.0009(4) 0.0089(5) -0.0043(5)
C7 0.0216(6) 0.0298(6) 0.0291(6) -0.0069(5) 0.0087(5) 0.0010(5)
C1 0.0166(5) 0.0267(6) 0.0335(6) -0.0016(5) 0.0035(5) 0.0027(4)
C18 0.0268(6) 0.0284(6) 0.0234(5) -0.0009(4) 0.0025(5) 0.0052(5)
C15 0.0259(7) 0.0238(6) 0.0364(7) -0.0001(5) -0.0005(5) -0.0018(5)
C5 0.0395(8) 0.0216(5) 0.0242(5) -0.0010(4) 0.0007(5) -0.0052(5)
C4 0.0436(9) 0.0220(6) 0.0301(6) -0.0007(4) -0.0025(6) 0.0042(5)
C11 0.0382(8) 0.0312(6) 0.0269(6) 0.0020(5) -0.0015(5) 0.0026(6)
C9 0.0350(8) 0.0403(8) 0.0264(6) -0.0047(5) 0.0116(6) -0.0023(6)
C16 0.0357(8) 0.0254(6) 0.0351(7) -0.0043(5) -0.0070(6) -0.0002(5)
C3 0.0299(7) 0.0263(6) 0.0317(6) -0.0020(5) -0.0017(5) 0.0070(5)
C17 0.0376(8) 0.0292(6) 0.0268(6) -0.0047(5) -0.0020(5) 0.0049(6)
C10 0.0451(9) 0.0430(8) 0.0220(6) 0.0001(5) 0.0049(6) -0.0022(7)
C19 0.0188(6) 0.0257(5) 0.0265(5) 0.0043(4) 0.0016(5) 0.0015(4)
C26 0.0209(5) 0.0194(5) 0.0154(4) 0.0008(3) 0.0027(4) -0.0015(4)
C32 0.0197(5) 0.0171(4) 0.0196(4) 0.0010(4) 0.0028(4) -0.0005(4)
C31 0.0203(5) 0.0215(5) 0.0211(5) 0.0020(4) 0.0033(4) -0.0005(4)
C38 0.0165(5) 0.0199(5) 0.0174(4) 0.0002(3) 0.0002(4) -0.0007(4)
C20 0.0174(5) 0.0179(5) 0.0197(4) -0.0009(4) 0.0019(4) 0.0004(4)
C43 0.0197(5) 0.0256(5) 0.0191(5) -0.0017(4) 0.0007(4) 0.0019(4)
C33 0.0207(6) 0.0271(6) 0.0309(6) -0.0060(5) 0.0009(5) -0.0015(5)
C27 0.0296(7) 0.0211(5) 0.0252(5) 0.0023(4) -0.0049(5) -0.0041(5)
C25 0.0259(6) 0.0225(5) 0.0207(5) -0.0007(4) -0.0010(4) -0.0004(4)
C21 0.0226(6) 0.0197(5) 0.0225(5) 0.0005(4) 0.0042(4) -0.0006(4)
C36 0.0321(7) 0.0279(6) 0.0297(6) 0.0014(5) 0.0130(5) 0.0044(5)
C35 0.0217(6) 0.0292(6) 0.0449(7) 0.0067(5) 0.0129(6) 0.0032(5)
C42 0.0282(7) 0.0370(7) 0.0223(5) -0.0065(5) 0.0036(5) 0.0039(5)
C37 0.0260(6) 0.0227(5) 0.0212(5) -0.0004(4) 0.0050(4) 0.0014(4)
C30 0.0251(6) 0.0261(6) 0.0281(6) 0.0055(4) 0.0007(5) 0.0046(5)
C23 0.0287(7) 0.0249(6) 0.0429(8) -0.0067(5) -0.0051(6) -0.0064(5)
C39 0.0327(7) 0.0265(6) 0.0209(5) 0.0028(4) 0.0002(5) 0.0055(5)
C24 0.0335(7) 0.0276(6) 0.0282(6) -0.0061(5) -0.0077(5) -0.0014(5)
C22 0.0267(7) 0.0213(5) 0.0374(7) -0.0001(5) 0.0060(5) -0.0044(5)
C29 0.0388(8) 0.0212(5) 0.0366(7) 0.0058(5) -0.0006(6) 0.0023(5)
C34 0.0191(6) 0.0291(6) 0.0444(7) -0.0006(5) 0.0000(5) -0.0029(5)
C41 0.0418(9) 0.0483(8) 0.0166(5) 0.0007(5) 0.0047(5) 0.0016(7)
C28 0.0416(8) 0.0199(6) 0.0357(7) 0.0033(5) -0.0058(6) -0.0061(5)
C40 0.0447(9) 0.0402(7) 0.0211(5) 0.0089(5) -0.0004(6) 0.0066(6)
B1 0.0182(6) 0.0173(5) 0.0159(5) 0.0002(4) 0.0004(4) -0.0004(4)
N5 0.0216(6) 0.0355(6) 0.0322(6) 0.0018(5) 0.0078(5) 0.0053(5)

loop_
_atom_type_symbol
_atom_type_description
_atom_type_scat_dispersion_real
_atom_type_scat_dispersion_imag
_atom_type_scat_source
C C 0.0033 0.0016 'International Tables Vol C Tables 4.2.6.8 and 6.1.1.4'
H H 0.0000 0.0000 'International Tables Vol C Tables 4.2.6.8 and 6.1.1.4'
B B 0.0013 0.0007 'International Tables Vol C Tables 4.2.6.8 and 6.1.1.4'
N N 0.0061 0.0033 'International Tables Vol C Tables 4.2.6.8 and 6.1.1.4'
S S 0.1246 0.1234 'International Tables Vol C Tables 4.2.6.8 and 6.1.1.4'
Cu Cu 0.3201 1.2651 'International Tables Vol C Tables 4.2.6.8 and 6.1.1.4'

loop_
_geom_angle_atom_site_label_1
_geom_angle_atom_site_label_2
_geom_angle_atom_site_label_3
_geom_angle
N5 Cu1 N1 177.84(5)
N5 Cu1 N3 100.59(5)
N1 Cu1 N3 81.45(4)
N5 Cu1 N4 98.60(5)
N1 Cu1 N4 80.91(4)
N3 Cu1 N4 119.51(4)
N5 Cu1 N2 97.26(5)
N1 Cu1 N2 81.05(4)
N3 Cu1 N2 120.32(4)
N4 Cu1 N2 113.17(4)
C18 N4 C14 118.83(11)
C18 N4 Cu1 128.39(9)
C14 N4 Cu1 112.71(8)
C7 N1 C1 111.53(10)
C7 N1 C13 111.71(10)
C1 N1 C13 111.01(10)
C7 N1 Cu1 107.14(8)
C1 N1 Cu1 108.92(8)
C13 N1 Cu1 106.28(8)
C12 N3 C8 119.06(11)
C12 N3 Cu1 127.69(9)
C8 N3 Cu1 113.21(9)
C6 N2 C2 119.13(11)
C6 N2 Cu1 127.79(9)
C2 N2 Cu1 113.05(8)
N2 C2 C3 121.80(12)
N2 C2 C1 115.61(11)
C3 C2 C1 122.53(12)
N2 C6 C5 122.10(13)
N2 C6 H6 118.9
C5 C6 H6 118.9
N3 C8 C9 122.11(13)
N3 C8 C7 114.38(11)
C9 C8 C7 123.48(12)
N4 C14 C15 122.22(12)
N4 C14 C13 114.38(11)
C15 C14 C13 123.38(12)
N3 C12 C11 121.83(12)
N3 C12 H12 119.1
C11 C12 H12 119.1
N1 C13 C14 109.03(10)
N1 C13 H13A 109.9
C14 C13 H13A 109.9
N1 C13 H13B 109.9
C14 C13 H13B 109.9
H13A C13 H13B 108.3
N1 C7 C8 109.53(10)
N1 C7 H7A 109.8
C8 C7 H7A 109.8
N1 C7 H7B 109.8
C8 C7 H7B 109.8
H7A C7 H7B 108.2
N1 C1 C2 110.34(10)
N1 C1 H1A 109.6
C2 C1 H1A 109.6
N1 C1 H1B 109.6
C2 C1 H1B 109.6
H1A C1 H1B 108.1
N4 C18 C17 122.30(13)
N4 C18 H18 118.9
C17 C18 H18 118.9
C14 C15 C16 118.60(13)
C14 C15 H15 120.7
C16 C15 H15 120.7
C6 C5 C4 118.35(13)
C6 C5 H5 120.8
C4 C5 H5 120.8
C3 C4 C5 119.53(12)
C3 C4 H4 120.2
C5 C4 H4 120.2
C10 C11 C12 118.85(14)
C10 C11 H11 120.6
C12 C11 H11 120.6
C8 C9 C10 118.75(13)
C8 C9 H9 120.6
C10 C9 H9 120.6
C17 C16 C15 119.42(13)
C17 C16 H16 120.3
C15 C16 H16 120.3
C4 C3 C2 119.06(13)
C4 C3 H3 120.5
C2 C3 H3 120.5
C16 C17 C18 118.63(13)
C16 C17 H17 120.7
C18 C17 H17 120.7
C11 C10 C9 119.36(13)
C11 C10 H10 120.3
C9 C10 H10 120.3
N5 C19 S1 179.42(13)
C31 C26 C27 114.96(11)
C31 C26 B1 126.22(10)
C27 C26 B1 118.34(10)
C37 C32 C33 115.02(11)
C37 C32 B1 122.94(10)
C33 C32 B1 121.79(10)
C30 C31 C26 122.91(12)
C30 C31 H31 118.5
C26 C31 H31 118.5
C43 C38 C39 115.05(10)
C43 C38 B1 123.71(10)
C39 C38 B1 121.20(10)
C25 C20 C21 114.47(10)
C25 C20 B1 122.08(10)
C21 C20 B1 123.43(10)
C42 C43 C38 122.88(11)
C42 C43 H43 118.6
C38 C43 H43 118.6
C34 C33 C32 122.87(12)
C34 C33 H33 118.6
C32 C33 H33 118.6
C28 C27 C26 122.99(13)
C28 C27 H27 118.5
C26 C27 H27 118.5
C24 C25 C20 123.06(12)
C24 C25 H25 118.5
C20 C25 H25 118.5
C22 C21 C20 123.15(11)
C22 C21 H21 118.4
C20 C21 H21 118.4
C35 C36 C37 120.39(12)
C35 C36 H36 119.8
C37 C36 H36 119.8
C34 C35 C36 118.76(13)
C34 C35 H35 120.6
C36 C35 H35 120.6
C41 C42 C43 120.07(13)
C41 C42 H42 120.0
C43 C42 H42 120.0
C36 C37 C32 122.72(12)
C36 C37 H37 118.6
C32 C37 H37 118.6
C29 C30 C31 120.10(12)
C29 C30 H30 120.0
C31 C30 H30 120.0
C24 C23 C22 119.15(12)
C24 C23 H23 120.4
C22 C23 H23 120.4
C40 C39 C38 122.50(12)
C40 C39 H39 118.8
C38 C39 H39 118.8
C23 C24 C25 120.21(12)
C23 C24 H24 119.9
C25 C24 H24 119.9
C23 C22 C21 119.93(12)
C23 C22 H22 120.0
C21 C22 H22 120.0
C30 C29 C28 118.69(12)
C30 C29 H29 120.7
C28 C29 H29 120.7
C35 C34 C33 120.21(13)
C35 C34 H34 119.9
C33 C34 H34 119.9
C42 C41 C40 119.01(12)
C42 C41 H41 120.5
C40 C41 H41 120.5
C27 C28 C29 120.28(13)
C27 C28 H28 119.9
C29 C28 H28 119.9
C41 C40 C39 120.48(13)
C41 C40 H40 119.8
C39 C40 H40 119.8
C20 B1 C26 112.75(9)
C20 B1 C38 109.44(9)
C26 B1 C38 106.57(9)
C20 B1 C32 110.33(9)
C26 B1 C32 107.66(9)
C38 B1 C32 110.01(9)
C19 N5 Cu1 165.96(12)

loop_
_geom_bond_atom_site_label_1
_geom_bond_atom_site_label_2
_geom_bond_distance
Cu1 N5 1.9189(12)
Cu1 N1 2.0194(11)
Cu1 N3 2.0569(11)
Cu1 N4 2.0763(11)
Cu1 N2 2.0797(10)
S1 C19 1.6233(14)
N4 C18 1.3379(15)
N4 C14 1.3471(17)
N1 C7 1.4817(16)
N1 C1 1.4828(17)
N1 C13 1.4906(16)
N3 C12 1.3369(17)
N3 C8 1.3503(16)
N2 C6 1.3435(16)
N2 C2 1.3464(16)
C2 C3 1.3843(18)
C2 C1 1.5093(18)
C6 C5 1.3877(18)
C6 H6 0.9300
C8 C9 1.3808(18)
C8 C7 1.5102(19)
C14 C15 1.3816(18)
C14 C13 1.5047(17)
C12 C11 1.3948(18)
C12 H12 0.9300
C13 H13A 0.9700
C13 H13B 0.9700
C7 H7A 0.9700
C7 H7B 0.9700
C1 H1A 0.9700
C1 H1B 0.9700
C18 C17 1.3860(19)
C18 H18 0.9300
C15 C16 1.387(2)
C15 H15 0.9300
C5 C4 1.392(2)
C5 H5 0.9300
C4 C3 1.378(2)
C4 H4 0.9300
C11 C10 1.380(2)
C11 H11 0.9300
C9 C10 1.388(2)
C9 H9 0.9300
C16 C17 1.384(2)
C16 H16 0.9300
C3 H3 0.9300
C17 H17 0.9300
C10 H10 0.9300
C19 N5 1.1556(18)
C26 C31 1.4006(17)
C26 C27 1.4040(16)
C26 B1 1.6493(16)
C32 C37 1.4020(15)
C32 C33 1.4034(17)
C32 B1 1.6530(18)
C31 C30 1.4004(17)
C31 H31 0.9300
C38 C43 1.4027(16)
C38 C39 1.4058(16)
C38 B1 1.6511(16)
C20 C25 1.4066(15)
C20 C21 1.4095(15)
C20 B1 1.6446(17)
C43 C42 1.3970(16)
C43 H43 0.9300
C33 C34 1.3930(19)
C33 H33 0.9300
C27 C28 1.3881(17)
C27 H27 0.9300
C25 C24 1.3956(17)
C25 H25 0.9300
C21 C22 1.3953(17)
C21 H21 0.9300
C36 C35 1.387(2)
C36 C37 1.3904(19)
C36 H36 0.9300
C35 C34 1.381(2)
C35 H35 0.9300
C42 C41 1.376(2)
C42 H42 0.9300
C37 H37 0.9300
C30 C29 1.3827(19)
C30 H30 0.9300
C23 C24 1.380(2)
C23 C22 1.386(2)
C23 H23 0.9300
C39 C40 1.3899(17)
C39 H39 0.9300
C24 H24 0.9300
C22 H22 0.9300
C29 C28 1.392(2)
C29 H29 0.9300
C34 H34 0.9300
C41 C40 1.386(2)
C41 H41 0.9300
C28 H28 0.9300
C40 H40 0.9300
